data_7155413
loop_
_publ_author_name
'Kubyshkin, Vladimir'
'Budisa, Nediljko'

_publ_section_title
;
 Construction of a polyproline structure with hydrophobic exterior using
 octahydroindole-2-carboxylic acid.
;
_journal_issue 3
_journal_name_full 'Organic &amp; biomolecular chemistry'
_journal_page_first 619
_journal_page_last 627
_journal_paper_doi 10.1039/c6ob02306a
_journal_volume 15
_journal_year 2017
_chemical_absolute_configuration ad
_chemical_formula_sum 'C61 H81 Br N7 O7'
_chemical_formula_weight 1104.24
_chemical_melting_point 473
_chemical_name_systematic 'N-para-Bromobenzoyl hexa-octahydroindole-2-carboxylic acid amide'
_space_group_IT_number 18
_symmetry_cell_setting orthorhombic
_symmetry_space_group_name_Hall 'P 2 2ab'
_symmetry_space_group_name_H-M 'P 21 21 2'
_atom_sites_solution_hydrogens geom
_atom_sites_solution_primary direct
_atom_sites_solution_secondary difmap
_audit_creation_method 'CrysAlisPro 1.171.38.43c (Rigaku OD, 2015)'
_audit_update_record
;
2016-10-17 deposited with the CCDC.
2016-12-08 downloaded from the CCDC.
;
_cell_angle_alpha 90.00
_cell_angle_beta 90.00
_cell_angle_gamma 90.00
_cell_formula_units_Z 4
_cell_length_a 23.5858(12)
_cell_length_b 19.6801(8)
_cell_length_c 15.1629(11)
_cell_measurement_reflns_used 3879
_cell_measurement_temperature 150(2)
_cell_measurement_theta_max 59.8330
_cell_measurement_theta_min 2.8830
_cell_volume 7038.2(7)
_computing_cell_refinement 'CrysAlisPro 1.171.38.43c (Rigaku OD, 2015)'
_computing_data_collection 'CrysAlisPro 1.171.38.43c (Rigaku OD, 2015)'
_computing_data_reduction 'CrysAlisPro 1.171.38.43c (Rigaku OD, 2015)'
_computing_structure_refinement 'SHELXL-97 (Sheldrick, 1997)'
_computing_structure_solution 'SHELXS-97 (Sheldrick, 1990)'
_diffrn_ambient_environment N~2~
_diffrn_ambient_temperature 150.00(10)
_diffrn_detector 'CCD plate'
_diffrn_detector_area_resol_mean 10.5435
_diffrn_detector_type Atlas
_diffrn_measured_fraction_theta_full 1.000
_diffrn_measured_fraction_theta_max 1.000
_diffrn_measurement_device 'four-circle diffractometer'
_diffrn_measurement_device_type 'SuperNova, Single source at offset, Atlas'
_diffrn_measurement_method '\w scans'
_diffrn_radiation_monochromator mirror
_diffrn_radiation_probe x-ray
_diffrn_radiation_type 'Cu K\a'
_diffrn_radiation_wavelength 1.54184
_diffrn_reflns_av_R_equivalents 0.0702
_diffrn_reflns_av_sigmaI/netI 0.0818
_diffrn_reflns_limit_h_max 26
_diffrn_reflns_limit_h_min -28
_diffrn_reflns_limit_k_max 23
_diffrn_reflns_limit_k_min -14
_diffrn_reflns_limit_l_max 18
_diffrn_reflns_limit_l_min -18
_diffrn_reflns_number 27370
_diffrn_reflns_theta_full 67.50
_diffrn_reflns_theta_max 67.50
_diffrn_reflns_theta_min 2.92
_diffrn_source 'sealed X-ray tube'
_diffrn_source_type 'SuperNova (Cu) X-ray Source'
_exptl_absorpt_coefficient_mu 1.175
_exptl_absorpt_correction_T_max 0.9656
_exptl_absorpt_correction_T_min 0.7269
_exptl_absorpt_correction_type multi-scan
_exptl_absorpt_process_details
;
CrysAlisPro 1.171.38.43c (Rigaku Oxford Diffraction, 2015)
Empirical absorption correction using spherical harmonics,
 implemented in SCALE3 ABSPACK scaling algorithm.
;
_exptl_crystal_colour colourless
_exptl_crystal_density_diffrn 1.042
_exptl_crystal_density_method 'not measured'
_exptl_crystal_description plate
_exptl_crystal_F_000 2348
_exptl_crystal_recrystallization_method 'Re-crystallisation from solvent: methanol'
_exptl_crystal_size_max 0.29
_exptl_crystal_size_mid 0.25
_exptl_crystal_size_min 0.03
_platon_squeeze_details
;
;
_refine_diff_density_max 0.381
_refine_diff_density_min -0.403
_refine_diff_density_rms 0.040
_refine_ls_abs_structure_details 'Flack H D (1983), Acta Cryst. A39, 876-881'
_refine_ls_abs_structure_Flack 0.06(2)
_refine_ls_extinction_method none
_refine_ls_goodness_of_fit_ref 0.986
_refine_ls_hydrogen_treatment constr
_refine_ls_matrix_type full
_refine_ls_number_parameters 811
_refine_ls_number_reflns 12481
_refine_ls_number_restraints 332
_refine_ls_restrained_S_all 0.975
_refine_ls_R_factor_all 0.0995
_refine_ls_R_factor_gt 0.0702
_refine_ls_shift/su_max 0.001
_refine_ls_shift/su_mean 0.000
_refine_ls_structure_factor_coef Fsqd
_refine_ls_weighting_details 'calc w=1/[\s^2^(Fo^2^)+(0.0586P)^2^+0.0000P] where P=(Fo^2^+2Fc^2^)/3'
_refine_ls_weighting_scheme calc
_refine_ls_wR_factor_gt 0.1624
_refine_ls_wR_factor_ref 0.1860
_reflns_number_gt 6990
_reflns_number_total 12481
_reflns_threshold_expression >2sigma(I)
_cod_data_source_file c6ob02306a2.cif
_cod_data_source_block cu-1982
_cod_depositor_comments 'Adding full bibliography for 7155412--7155413.cif.'
_cod_original_sg_symbol_H-M P21212
_cod_database_code 7155413

loop_
_symmetry_equiv_pos_as_xyz
'x, y, z'
'-x, -y, z'
'-x+1/2, y+1/2, -z'
'x+1/2, -y+1/2, -z'

loop_
_atom_site_label
_atom_site_type_symbol
_atom_site_fract_x
_atom_site_fract_y
_atom_site_fract_z
_atom_site_U_iso_or_equiv
_atom_site_adp_type
_atom_site_occupancy
_atom_site_symmetry_multiplicity
_atom_site_calc_flag
_atom_site_refinement_flags
_atom_site_disorder_assembly
_atom_site_disorder_group
Br1 Br 0.47645(4) 0.20655(4) 0.21339(6) 0.1266(3) Uani 1 1 d . . .
N1 N 0.32469(19) 0.3955(2) 0.5160(4) 0.0838(13) Uani 1 1 d . C .
N2 N 0.25510(19) 0.5570(2) 0.5466(4) 0.0871(14) Uani 1 1 d . C .
N3 N 0.34143(18) 0.6938(2) 0.6241(3) 0.0825(12) Uani 1 1 d . F .
N4 N 0.33704(16) 0.73866(17) 0.8563(4) 0.0715(12) Uani 1 1 d . I .
N5 N 0.26484(14) 0.89243(16) 0.9134(3) 0.0685(11) Uani 1 1 d . I .
N6 N 0.34438(16) 1.04069(18) 0.9773(3) 0.0704(11) Uani 1 1 d . I .
O1 O 0.29419(17) 0.43903(18) 0.3874(3) 0.0946(12) Uani 1 1 d . . .
O2 O 0.34630(15) 0.53114(18) 0.5637(3) 0.0989(13) Uani 1 1 d . . .
O3 O 0.28323(15) 0.62655(16) 0.7038(3) 0.0845(10) Uani 1 1 d . . .
O4 O 0.29533(13) 0.79055(15) 0.7440(3) 0.0844(11) Uani 1 1 d . I .
O5 O 0.35862(14) 0.87451(15) 0.9157(4) 0.0983(14) Uani 1 1 d . I .
O6 O 0.28459(15) 0.98012(19) 1.0626(3) 0.0895(11) Uani 1 1 d . I .
C1 C 0.4296(3) 0.2674(2) 0.2795(4) 0.0847(16) Uani 1 1 d . . .
C2 C 0.4549(3) 0.3135(3) 0.3284(5) 0.0981(19) Uani 1 1 d . . .
H2A H 0.4951 0.3173 0.3281 0.118 Uiso 1 1 calc R . .
C3 C 0.4214(2) 0.3577(3) 0.3819(4) 0.0860(16) Uani 1 1 d . . .
H3A H 0.4387 0.3906 0.4190 0.103 Uiso 1 1 calc R . .
C4 C 0.3631(2) 0.3513(2) 0.3783(4) 0.0743(13) Uani 1 1 d . . .
C5 C 0.3391(2) 0.3046(2) 0.3216(4) 0.0817(15) Uani 1 1 d . . .
H5A H 0.2990 0.3024 0.3164 0.098 Uiso 1 1 calc R . .
C6 C 0.3722(3) 0.2613(3) 0.2726(4) 0.0858(16) Uani 1 1 d . . .
H6A H 0.3556 0.2282 0.2351 0.103 Uiso 1 1 calc R . .
C7 C 0.3254(2) 0.3988(2) 0.4284(5) 0.0823(17) Uani 1 1 d . . .
C8 C 0.3508(3) 0.3451(3) 0.5749(5) 0.0913(17) Uani 1 1 d . C .
H8A H 0.3559 0.3009 0.5434 0.110 Uiso 1 1 calc R . .
C9 C 0.3053(3) 0.3381(3) 0.6477(5) 0.1013(19) Uani 1 1 d . . .
H9 H 0.2735 0.3080 0.6284 0.122 Uiso 1 1 calc R A 1
C10 C 0.2856(3) 0.4116(3) 0.6588(5) 0.110(2) Uani 1 1 d . . .
H10A H 0.3134 0.4383 0.6932 0.132 Uiso 1 1 calc R . .
H10B H 0.2483 0.4137 0.6886 0.132 Uiso 1 1 calc R . .
C11 C 0.2816(3) 0.4377(2) 0.5620(5) 0.0930(19) Uani 1 1 d . . .
H11A H 0.2429 0.4299 0.5371 0.112 Uiso 1 1 calc R C .
C12 C 0.4083(3) 0.3711(3) 0.6095(5) 0.1021(16) Uani 1 1 d U . .
H12A H 0.4358 0.3719 0.5601 0.122 Uiso 1 1 calc R B 1
H12B H 0.4036 0.4184 0.6306 0.122 Uiso 1 1 calc R B 1
C13 C 0.4320(9) 0.3297(12) 0.6818(16) 0.103(2) Uani 0.50 1 d PU C 1
H13A H 0.4345 0.2814 0.6640 0.124 Uiso 0.50 1 calc PR C 1
H13B H 0.4705 0.3458 0.6977 0.124 Uiso 0.50 1 calc PR C 1
C14 C 0.3933(7) 0.3377(9) 0.7562(15) 0.104(2) Uani 0.50 1 d PU C 1
H14A H 0.4029 0.3594 0.8101 0.125 Uiso 0.50 1 calc PR C 1
C15 C 0.3376(7) 0.3076(10) 0.7368(13) 0.105(2) Uani 0.50 1 d PU C 1
H15A H 0.3212 0.2731 0.7726 0.126 Uiso 0.50 1 calc PR C 1
C13A C 0.4194(9) 0.3202(12) 0.6953(17) 0.1034(19) Uani 0.50 1 d PU C 2
H13C H 0.4219 0.2729 0.6735 0.124 Uiso 0.50 1 calc PR C 2
H13D H 0.4565 0.3319 0.7217 0.124 Uiso 0.50 1 calc PR C 2
C14A C 0.3738(7) 0.3231(9) 0.7683(15) 0.104(2) Uani 0.50 1 d PU C 2
H14B H 0.3712 0.3696 0.7926 0.125 Uiso 0.50 1 calc PR C 2
H14C H 0.3839 0.2916 0.8168 0.125 Uiso 0.50 1 calc PR C 2
C15A C 0.3162(6) 0.3020(10) 0.7268(13) 0.104(2) Uani 0.50 1 d PU C 2
H15B H 0.3166 0.2526 0.7142 0.125 Uiso 0.50 1 calc PR C 2
H15C H 0.2853 0.3109 0.7695 0.125 Uiso 0.50 1 calc PR C 2
C16 C 0.2981(3) 0.5125(3) 0.5562(4) 0.0884(17) Uani 1 1 d . C .
C17 C 0.1949(2) 0.5446(3) 0.5321(5) 0.0929(18) Uani 1 1 d . C .
H17A H 0.1901 0.5070 0.4884 0.112 Uiso 1 1 calc R . .
C18 C 0.1746(2) 0.6118(3) 0.4912(5) 0.102(2) Uani 1 1 d D . .
H18 H 0.1901 0.6110 0.4298 0.122 Uiso 1 1 calc R D 9
C19 C 0.2113(2) 0.6647(3) 0.5396(5) 0.0878(17) Uani 1 1 d . . .
H19A H 0.2145 0.7072 0.5049 0.105 Uiso 1 1 calc R . .
H19B H 0.1954 0.6754 0.5984 0.105 Uiso 1 1 calc R . .
C20 C 0.2690(2) 0.6292(3) 0.5478(5) 0.0881(16) Uani 1 1 d . . .
H20A H 0.2929 0.6406 0.4954 0.106 Uiso 1 1 calc R F .
C21 C 0.1621(2) 0.5277(3) 0.6162(6) 0.1097(18) Uani 1 1 d DU . .
H21A H 0.1668 0.4790 0.6309 0.132 Uiso 1 1 calc R E 9
H21B H 0.1767 0.5550 0.6661 0.132 Uiso 1 1 calc R E 9
C22 C 0.0997(5) 0.5436(7) 0.601(2) 0.111(2) Uani 0.50 1 d PDU F 9
H22A H 0.0846 0.5099 0.5583 0.133 Uiso 0.50 1 calc PR F 9
H22B H 0.0793 0.5370 0.6571 0.133 Uiso 0.50 1 calc PR F 9
C23 C 0.0860(9) 0.6130(9) 0.5668(17) 0.112(2) Uani 0.50 1 d PDU F 9
H23A H 0.0984 0.6471 0.6108 0.134 Uiso 0.50 1 calc PR F 9
H23B H 0.0443 0.6171 0.5605 0.134 Uiso 0.50 1 calc PR F 9
C24 C 0.1133(5) 0.6291(13) 0.4796(17) 0.112(2) Uani 0.50 1 d PDU F 9
H24A H 0.0963 0.6015 0.4318 0.134 Uiso 0.50 1 calc PR F 9
H24B H 0.1087 0.6778 0.4649 0.134 Uiso 0.50 1 calc PR F 9
C22A C 0.0987(5) 0.5263(8) 0.604(2) 0.112(2) Uani 0.50 1 d PDU F 10
H22C H 0.0884 0.4962 0.5540 0.134 Uiso 0.50 1 calc PR F 10
H22D H 0.0798 0.5094 0.6578 0.134 Uiso 0.50 1 calc PR F 10
C23A C 0.0809(9) 0.5978(9) 0.5849(17) 0.112(2) Uani 0.50 1 d PDU F 10
H23C H 0.0923 0.6282 0.6338 0.135 Uiso 0.50 1 calc PR F 10
H23D H 0.0393 0.6004 0.5776 0.135 Uiso 0.50 1 calc PR F 10
C24A C 0.1106(5) 0.6182(13) 0.5003(17) 0.112(2) Uani 0.50 1 d PDU F 10
H24C H 0.1009 0.6664 0.4890 0.135 Uiso 0.50 1 calc PR F 10
H24D H 0.0934 0.5913 0.4521 0.135 Uiso 0.50 1 calc PR F 10
C25 C 0.2994(2) 0.6491(3) 0.6298(5) 0.0848(16) Uani 1 1 d . F .
C26 C 0.3710(2) 0.7218(3) 0.5478(5) 0.0966(19) Uani 1 1 d . . .
H26 H 0.3714 0.6886 0.4979 0.116 Uiso 1 1 calc R G 3
C27 C 0.4285(2) 0.7362(3) 0.5783(6) 0.103(2) Uani 1 1 d . I .
H27 H 0.4495 0.6922 0.5822 0.124 Uiso 1 1 calc R H 3
C28 C 0.4172(2) 0.7609(3) 0.6712(6) 0.107(2) Uani 1 1 d . . .
H28A H 0.4040 0.8087 0.6706 0.128 Uiso 1 1 calc R I .
H28B H 0.4521 0.7580 0.7074 0.128 Uiso 1 1 calc R . .
C29 C 0.3710(2) 0.7141(2) 0.7085(5) 0.0867(17) Uani 1 1 d . F .
H29A H 0.3885 0.6734 0.7373 0.104 Uiso 1 1 calc R . .
C30 C 0.3363(15) 0.7861(18) 0.523(2) 0.113(4) Uani 0.50 1 d PU I 3
H30A H 0.3257 0.8111 0.5775 0.135 Uiso 0.50 1 calc PR I 3
H30B H 0.3011 0.7727 0.4923 0.135 Uiso 0.50 1 calc PR I 3
C31 C 0.3746(8) 0.8344(8) 0.4600(13) 0.114(4) Uani 0.50 1 d PU I 3
H31A H 0.3531 0.8756 0.4430 0.136 Uiso 0.50 1 calc PR I 3
H31B H 0.3854 0.8097 0.4057 0.136 Uiso 0.50 1 calc PR I 3
C32 C 0.4374(6) 0.8577(9) 0.5225(12) 0.116(4) Uani 0.50 1 d PU I 3
H32A H 0.4623 0.8885 0.4884 0.140 Uiso 0.50 1 calc PR I 3
H32B H 0.4272 0.8796 0.5791 0.140 Uiso 0.50 1 calc PR I 3
C33 C 0.4662(10) 0.7865(13) 0.5377(14) 0.116(4) Uani 0.50 1 d PU I 3
H33A H 0.4795 0.7687 0.4803 0.139 Uiso 0.50 1 calc PR I 3
H33B H 0.4998 0.7927 0.5759 0.139 Uiso 0.50 1 calc PR I 3
C30A C 0.3343(15) 0.7823(19) 0.4983(19) 0.113(4) Uani 0.50 1 d PU I 4
H30C H 0.2979 0.7637 0.4762 0.136 Uiso 0.50 1 calc PR I 4
H30D H 0.3257 0.8192 0.5407 0.136 Uiso 0.50 1 calc PR I 4
C31A C 0.3686(8) 0.8095(8) 0.4231(13) 0.115(4) Uani 0.50 1 d PU I 4
H31C H 0.3465 0.8424 0.3876 0.138 Uiso 0.50 1 calc PR I 4
H31D H 0.3822 0.7725 0.3844 0.138 Uiso 0.50 1 calc PR I 4
C32A C 0.4193(7) 0.8454(8) 0.4725(12) 0.116(4) Uani 0.50 1 d PU I 4
H32C H 0.4398 0.8765 0.4321 0.139 Uiso 0.50 1 calc PR I 4
H32D H 0.4053 0.8719 0.5235 0.139 Uiso 0.50 1 calc PR I 4
C33A C 0.4591(10) 0.7866(14) 0.5038(15) 0.116(4) Uani 0.50 1 d PU I 4
H33C H 0.4939 0.8065 0.5295 0.139 Uiso 0.50 1 calc PR I 4
H33D H 0.4703 0.7590 0.4521 0.139 Uiso 0.50 1 calc PR I 4
C34 C 0.3310(2) 0.7493(2) 0.7714(5) 0.0780(16) Uani 1 1 d . . .
C35 C 0.3754(2) 0.6912(2) 0.9004(5) 0.0844(17) Uani 1 1 d . . .
H35A H 0.3790 0.6486 0.8649 0.101 Uiso 1 1 calc R I .
C36 C 0.3413(2) 0.6766(2) 0.9879(4) 0.0850(17) Uani 1 1 d . I .
H36A H 0.3092 0.6455 0.9727 0.102 Uiso 1 1 calc R . .
C37 C 0.3164(2) 0.7448(2) 1.0116(5) 0.0889(17) Uani 1 1 d . . .
H37A H 0.3446 0.7739 1.0417 0.107 Uiso 1 1 calc R I .
H37B H 0.2827 0.7397 1.0499 0.107 Uiso 1 1 calc R . .
C38 C 0.2996(2) 0.7751(2) 0.9188(5) 0.0824(16) Uani 1 1 d . I .
H38A H 0.2590 0.7648 0.9055 0.099 Uiso 1 1 calc R . .
C39 C 0.4334(2) 0.7213(3) 0.9177(5) 0.0985(16) Uani 1 1 d U I .
H39A H 0.4551 0.7219 0.8618 0.118 Uiso 1 1 calc R J 7
H39B H 0.4288 0.7690 0.9372 0.118 Uiso 1 1 calc R J 7
C40 C 0.4656(11) 0.6855(11) 0.9826(13) 0.1018(17) Uani 0.50 1 d PU I 7
H40A H 0.5032 0.7073 0.9885 0.122 Uiso 0.50 1 calc PR I 7
H40B H 0.4717 0.6383 0.9619 0.122 Uiso 0.50 1 calc PR I 7
C41 C 0.4384(10) 0.6833(11) 1.0701(19) 0.1032(17) Uani 0.50 1 d PU I 7
H41A H 0.4318 0.7301 1.0915 0.124 Uiso 0.50 1 calc PR I 7
H41B H 0.4636 0.6600 1.1125 0.124 Uiso 0.50 1 calc PR I 7
C40A C 0.4652(11) 0.6773(11) 1.0062(14) 0.1036(18) Uani 0.50 1 d PU I 8
H40C H 0.4744 0.6307 0.9863 0.124 Uiso 0.50 1 calc PR I 8
H40D H 0.5014 0.7001 1.0210 0.124 Uiso 0.50 1 calc PR I 8
C41A C 0.4315(10) 0.6727(11) 1.0851(18) 0.1034(18) Uani 0.50 1 d PU I 8
H41C H 0.4257 0.7187 1.1102 0.124 Uiso 0.50 1 calc PR I 8
H41D H 0.4514 0.6447 1.1296 0.124 Uiso 0.50 1 calc PR I 8
C42 C 0.3767(3) 0.6420(3) 1.0638(5) 0.1023(15) Uani 1 1 d U . .
H42A H 0.3831 0.5934 1.0502 0.123 Uiso 1 1 calc R I 7
H42B H 0.3560 0.6452 1.1205 0.123 Uiso 1 1 calc R I 7
C43 C 0.30958(19) 0.8501(2) 0.9151(4) 0.0781(15) Uani 1 1 d . . .
C44 C 0.20525(19) 0.8740(2) 0.9000(4) 0.0698(13) Uani 1 1 d . . .
H44A H 0.2026 0.8332 0.8609 0.084 Uiso 1 1 calc R I .
C45 C 0.1816(2) 0.9367(2) 0.8518(4) 0.0768(14) Uani 1 1 d . I .
H45A H 0.1943 0.9347 0.7889 0.092 Uiso 1 1 calc R . .
C46 C 0.2137(2) 0.9942(2) 0.8976(5) 0.0843(16) Uani 1 1 d . . .
H46A H 0.1976 1.0039 0.9565 0.101 Uiso 1 1 calc R I .
H46B H 0.2131 1.0362 0.8617 0.101 Uiso 1 1 calc R . .
C47 C 0.2741(2) 0.9656(2) 0.9050(4) 0.0739(14) Uani 1 1 d . I .
H47A H 0.2967 0.9762 0.8510 0.089 Uiso 1 1 calc R . .
C48 C 0.17537(19) 0.8595(3) 0.9886(4) 0.0772(14) Uani 1 1 d . I .
H48A H 0.1878 0.8146 1.0110 0.093 Uiso 1 1 calc R . .
H48B H 0.1870 0.8942 1.0322 0.093 Uiso 1 1 calc R . .
C49 C 0.1121(2) 0.8598(3) 0.9806(5) 0.0886(16) Uani 1 1 d . . .
H49A H 0.1000 0.8225 0.9410 0.106 Uiso 1 1 calc R I .
H49B H 0.0950 0.8517 1.0393 0.106 Uiso 1 1 calc R . .
C50 C 0.0915(2) 0.9255(3) 0.9452(5) 0.0899(17) Uani 1 1 d . I .
H50A H 0.1013 0.9623 0.9870 0.108 Uiso 1 1 calc R . .
H50B H 0.0496 0.9239 0.9401 0.108 Uiso 1 1 calc R . .
C51 C 0.1173(2) 0.9423(3) 0.8530(4) 0.0882(17) Uani 1 1 d . . .
H51A H 0.1013 0.9108 0.8087 0.106 Uiso 1 1 calc R I .
H51B H 0.1063 0.9891 0.8361 0.106 Uiso 1 1 calc R . .
C52 C 0.30275(18) 0.9952(2) 0.9880(4) 0.0668(13) Uani 1 1 d . . .
C53 C 0.3779(2) 1.0502(2) 0.8965(5) 0.0816(16) Uani 1 1 d . . .
H53A H 0.3799 1.0065 0.8631 0.098 Uiso 1 1 calc R I .
C54 C 0.4368(2) 1.0676(2) 0.9350(5) 0.0878(18) Uani 1 1 d . I .
H54A H 0.4540 1.0244 0.9575 0.105 Uiso 1 1 calc R . .
C55 C 0.4212(2) 1.1116(3) 1.0153(5) 0.0944(19) Uani 1 1 d . . .
H55A H 0.4527 1.1132 1.0584 0.113 Uiso 1 1 calc R I .
H55B H 0.4114 1.1585 0.9972 0.113 Uiso 1 1 calc R . .
C56 C 0.3700(2) 1.0751(3) 1.0536(4) 0.0784(15) Uani 1 1 d . I .
H56A H 0.3825 1.0407 1.0981 0.094 Uiso 1 1 calc R . .
C57 C 0.3549(3) 1.1058(3) 0.8372(5) 0.0961(19) Uani 1 1 d . I .
H57A H 0.3202 1.0893 0.8074 0.115 Uiso 1 1 calc R . .
H57B H 0.3444 1.1456 0.8737 0.115 Uiso 1 1 calc R . .
C58 C 0.3963(3) 1.1270(4) 0.7704(5) 0.113(2) Uani 1 1 d . . .
H58A H 0.3796 1.1639 0.7342 0.135 Uiso 1 1 calc R I .
H58B H 0.4043 1.0882 0.7308 0.135 Uiso 1 1 calc R . .
C59 C 0.4511(3) 1.1516(4) 0.8102(6) 0.138(3) Uani 1 1 d . I .
H59A H 0.4772 1.1658 0.7625 0.166 Uiso 1 1 calc R . .
H59B H 0.4435 1.1918 0.8477 0.166 Uiso 1 1 calc R . .
C60 C 0.4784(3) 1.0981(3) 0.8639(6) 0.112(2) Uani 1 1 d . . .
H60A H 0.5120 1.1174 0.8941 0.135 Uiso 1 1 calc R I .
H60B H 0.4917 1.0612 0.8246 0.135 Uiso 1 1 calc R . .
C61 C 0.3284(3) 1.1247(4) 1.0957(6) 0.102(2) Uani 1 1 d . . .
N7 N 0.3159(7) 1.0956(9) 1.1846(11) 0.090(3) Uani 0.50 1 d PU I 11
O7 O 0.3022(5) 1.1622(6) 1.0585(11) 0.117(3) Uani 0.50 1 d PU I 11
N7A N 0.2986(8) 1.1157(10) 1.1586(13) 0.100(4) Uani 0.50 1 d PU I 12
O7A O 0.3277(6) 1.1901(5) 1.0662(11) 0.119(3) Uani 0.50 1 d PU I 12

loop_
_atom_site_aniso_label
_atom_site_aniso_U_11
_atom_site_aniso_U_22
_atom_site_aniso_U_33
_atom_site_aniso_U_23
_atom_site_aniso_U_13
_atom_site_aniso_U_12
Br1 0.1551(7) 0.0867(4) 0.1381(6) 0.0082(5) 0.0546(6) 0.0296(4)
N1 0.084(3) 0.058(2) 0.110(4) -0.018(3) -0.005(3) 0.015(2)
N2 0.078(3) 0.061(2) 0.122(4) -0.017(2) 0.000(3) 0.017(2)
N3 0.078(3) 0.058(2) 0.111(4) 0.003(2) 0.008(3) 0.000(2)
N4 0.058(2) 0.0356(17) 0.121(4) -0.003(2) 0.002(2) 0.0014(16)
N5 0.0504(18) 0.0416(17) 0.114(3) 0.005(2) 0.004(2) 0.0018(14)
N6 0.065(2) 0.0478(19) 0.098(3) -0.004(2) 0.010(2) 0.0097(16)
O1 0.090(2) 0.067(2) 0.126(3) -0.002(2) -0.008(2) 0.0122(19)
O2 0.062(2) 0.071(2) 0.163(4) -0.017(2) -0.009(2) 0.0085(17)
O3 0.081(2) 0.0532(17) 0.119(3) -0.001(2) 0.002(2) -0.0035(15)
O4 0.0580(17) 0.0544(16) 0.141(3) 0.014(2) -0.0014(19) 0.0109(14)
O5 0.0585(19) 0.0466(16) 0.190(5) 0.006(2) 0.007(2) -0.0068(14)
O6 0.069(2) 0.084(2) 0.115(3) 0.018(2) 0.014(2) -0.0132(18)
C1 0.129(5) 0.046(2) 0.080(4) 0.009(3) 0.018(4) 0.007(3)
C2 0.081(4) 0.088(4) 0.125(5) 0.012(4) 0.014(4) 0.015(3)
C3 0.079(3) 0.065(3) 0.114(5) -0.014(3) -0.008(3) 0.005(3)
C4 0.078(3) 0.046(2) 0.099(4) -0.003(2) -0.006(3) 0.001(2)
C5 0.086(3) 0.044(2) 0.115(4) -0.002(3) 0.018(3) -0.008(2)
C6 0.106(4) 0.061(3) 0.090(4) 0.007(3) 0.021(3) 0.003(3)
C7 0.061(3) 0.050(3) 0.136(6) -0.005(3) -0.003(3) -0.001(2)
C8 0.104(4) 0.056(3) 0.113(5) -0.012(3) -0.009(4) 0.021(3)
C9 0.119(5) 0.077(4) 0.108(5) -0.002(3) 0.003(4) 0.017(3)
C10 0.130(5) 0.075(4) 0.125(6) -0.024(4) 0.011(5) 0.025(4)
C11 0.088(4) 0.055(3) 0.136(6) -0.030(3) -0.008(4) 0.021(2)
C12 0.099(4) 0.088(3) 0.119(4) -0.006(3) -0.014(3) 0.024(3)
C13 0.100(5) 0.090(4) 0.119(4) -0.005(3) -0.014(3) 0.022(3)
C14 0.101(5) 0.094(4) 0.118(4) -0.005(3) -0.014(4) 0.020(4)
C15 0.102(5) 0.096(4) 0.117(4) -0.003(3) -0.014(4) 0.019(4)
C13A 0.100(5) 0.092(4) 0.119(4) -0.005(3) -0.014(3) 0.021(3)
C14A 0.100(5) 0.094(4) 0.119(4) -0.005(3) -0.013(4) 0.018(4)
C15A 0.100(5) 0.095(4) 0.118(5) -0.002(4) -0.014(4) 0.017(5)
C16 0.085(4) 0.073(3) 0.107(5) -0.020(3) -0.001(3) 0.027(3)
C17 0.070(3) 0.075(3) 0.134(5) -0.031(3) -0.002(3) 0.013(3)
C18 0.085(4) 0.091(4) 0.130(6) -0.022(4) -0.012(4) 0.027(3)
C19 0.074(3) 0.064(3) 0.125(5) -0.011(3) -0.021(3) 0.006(2)
C20 0.086(4) 0.069(3) 0.109(5) -0.011(3) 0.005(3) 0.006(3)
C21 0.083(2) 0.078(3) 0.169(5) -0.015(4) 0.006(3) 0.010(2)
C22 0.083(3) 0.080(4) 0.170(5) -0.012(4) 0.005(3) 0.010(3)
C23 0.082(3) 0.083(4) 0.171(6) -0.010(4) 0.003(3) 0.011(3)
C24 0.082(4) 0.083(5) 0.170(6) -0.009(4) 0.000(4) 0.012(3)
C22A 0.084(3) 0.081(4) 0.170(5) -0.012(4) 0.006(3) 0.009(3)
C23A 0.083(3) 0.082(4) 0.172(6) -0.011(4) 0.003(3) 0.011(3)
C24A 0.083(3) 0.083(5) 0.171(6) -0.009(4) 0.001(3) 0.012(3)
C25 0.069(3) 0.056(3) 0.130(5) 0.001(3) 0.003(3) 0.004(2)
C26 0.086(4) 0.074(3) 0.130(5) 0.024(3) 0.028(4) 0.009(3)
C27 0.067(3) 0.065(3) 0.176(7) 0.007(4) 0.043(4) 0.010(2)
C28 0.070(3) 0.065(3) 0.185(8) -0.001(4) 0.013(4) -0.001(3)
C29 0.058(3) 0.048(2) 0.154(5) -0.002(3) 0.005(3) 0.005(2)
C30 0.095(4) 0.106(4) 0.138(10) 0.053(7) 0.042(7) 0.011(3)
C31 0.096(4) 0.108(4) 0.137(10) 0.052(6) 0.042(6) 0.009(3)
C32 0.098(4) 0.114(4) 0.138(10) 0.050(6) 0.040(6) 0.008(3)
C33 0.096(4) 0.115(4) 0.137(10) 0.050(7) 0.040(6) 0.010(3)
C30A 0.095(4) 0.107(4) 0.137(10) 0.052(6) 0.041(6) 0.011(3)
C31A 0.098(4) 0.109(4) 0.138(10) 0.052(6) 0.041(6) 0.008(4)
C32A 0.098(4) 0.112(4) 0.137(10) 0.052(6) 0.040(6) 0.008(3)
C33A 0.097(4) 0.114(4) 0.138(10) 0.051(6) 0.041(6) 0.009(3)
C34 0.055(3) 0.044(2) 0.135(5) 0.013(3) 0.004(3) -0.0049(19)
C35 0.073(3) 0.033(2) 0.147(5) -0.002(3) -0.024(3) 0.0051(19)
C36 0.077(3) 0.050(2) 0.129(5) 0.012(3) -0.015(3) -0.009(2)
C37 0.085(3) 0.050(3) 0.132(5) -0.006(3) -0.015(4) -0.007(2)
C38 0.057(3) 0.043(2) 0.147(5) -0.006(3) 0.004(3) 0.0019(18)
C39 0.083(3) 0.068(3) 0.144(4) 0.006(3) -0.022(3) 0.008(2)
C40 0.089(3) 0.070(3) 0.146(5) 0.011(3) -0.026(3) 0.004(3)
C41 0.095(3) 0.069(3) 0.145(4) 0.010(3) -0.026(3) 0.001(3)
C40A 0.093(3) 0.071(3) 0.147(5) 0.011(3) -0.026(3) 0.002(3)
C41A 0.097(3) 0.067(3) 0.146(4) 0.011(3) -0.025(3) -0.001(3)
C42 0.099(3) 0.064(3) 0.144(4) 0.011(3) -0.025(3) -0.001(2)
C43 0.059(3) 0.045(2) 0.130(5) 0.001(3) -0.012(3) 0.0019(19)
C44 0.057(2) 0.043(2) 0.109(4) -0.007(2) 0.004(3) 0.0020(17)
C45 0.061(3) 0.065(3) 0.105(4) -0.005(3) 0.008(3) -0.004(2)
C46 0.078(3) 0.049(2) 0.126(5) 0.025(3) 0.012(3) 0.009(2)
C47 0.062(3) 0.044(2) 0.116(4) 0.002(3) 0.006(3) 0.0006(19)
C48 0.056(2) 0.065(3) 0.111(4) 0.005(3) -0.004(3) -0.005(2)
C49 0.073(3) 0.086(4) 0.107(5) 0.003(3) 0.007(3) -0.004(3)
C50 0.056(3) 0.100(4) 0.113(5) -0.006(4) 0.014(3) -0.001(3)
C51 0.084(3) 0.057(3) 0.123(5) 0.005(3) -0.022(3) 0.016(2)
C52 0.052(2) 0.039(2) 0.109(4) -0.003(2) 0.004(3) 0.0009(17)
C53 0.065(3) 0.045(2) 0.135(5) 0.014(3) 0.016(3) 0.0000(19)
C54 0.054(2) 0.050(2) 0.160(6) 0.002(3) 0.007(3) 0.0011(19)
C55 0.083(3) 0.059(3) 0.142(6) -0.019(3) 0.005(4) 0.010(2)
C56 0.057(3) 0.068(3) 0.110(4) 0.000(3) 0.002(3) 0.009(2)
C57 0.091(4) 0.056(3) 0.141(6) 0.029(3) -0.010(4) -0.010(3)
C58 0.117(5) 0.104(4) 0.118(6) 0.042(4) 0.028(4) -0.008(4)
C59 0.129(6) 0.104(5) 0.182(9) 0.016(6) 0.041(6) -0.051(5)
C60 0.081(4) 0.081(4) 0.176(7) 0.018(4) 0.019(4) -0.022(3)
C61 0.089(4) 0.105(5) 0.112(6) -0.035(4) -0.019(4) 0.025(4)
N7 0.082(9) 0.108(10) 0.079(9) -0.004(7) -0.009(6) -0.002(6)
O7 0.109(9) 0.087(7) 0.154(7) -0.045(7) -0.017(7) 0.023(6)
N7A 0.091(10) 0.114(10) 0.095(11) -0.006(8) -0.002(7) 0.004(7)
O7A 0.117(9) 0.079(7) 0.162(7) -0.037(7) -0.009(8) 0.032(5)

loop_
_atom_type_symbol
_atom_type_description
_atom_type_scat_dispersion_real
_atom_type_scat_dispersion_imag
_atom_type_scat_source
C C 0.0181 0.0091 'International Tables Vol C Tables 4.2.6.8 and 6.1.1.4'
H H 0.0000 0.0000 'International Tables Vol C Tables 4.2.6.8 and 6.1.1.4'
N N 0.0311 0.0180 'International Tables Vol C Tables 4.2.6.8 and 6.1.1.4'
O O 0.0492 0.0322 'International Tables Vol C Tables 4.2.6.8 and 6.1.1.4'
Br Br -0.6763 1.2805 'International Tables Vol C Tables 4.2.6.8 and 6.1.1.4'

loop_
_geom_angle_atom_site_label_1
_geom_angle_atom_site_label_2
_geom_angle_atom_site_label_3
_geom_angle
C7 N1 C8 129.4(5)
C7 N1 C11 116.7(5)
C8 N1 C11 112.3(5)
C16 N2 C17 129.9(5)
C16 N2 C20 117.5(5)
C17 N2 C20 112.5(4)
C25 N3 C26 131.2(6)
C25 N3 C29 117.6(5)
C26 N3 C29 110.6(4)
C34 N4 C35 128.1(5)
C34 N4 C38 119.1(4)
C35 N4 C38 112.7(5)
C43 N5 C47 119.6(4)
C43 N5 C44 127.0(3)
C47 N5 C44 112.1(3)
C52 N6 C53 125.5(5)
C52 N6 C56 120.9(5)
C53 N6 C56 112.2(4)
C2 C1 C6 123.7(6)
C2 C1 Br1 117.6(5)
C6 C1 Br1 118.7(5)
C1 C2 C3 119.2(6)
C4 C3 C2 118.2(5)
C3 C4 C5 119.6(5)
C3 C4 C7 121.0(5)
C5 C4 C7 119.1(5)
C6 C5 C4 121.0(6)
C1 C6 C5 118.0(6)
O1 C7 N1 121.5(6)
O1 C7 C4 119.6(6)
N1 C7 C4 118.9(5)
N1 C8 C12 110.6(5)
N1 C8 C9 101.6(5)
C12 C8 C9 113.5(6)
C15A C9 C10 115.9(10)
C15A C9 C8 121.5(9)
C10 C9 C8 101.9(5)
C15A C9 C15 17.9(11)
C10 C9 C15 113.0(9)
C8 C9 C15 107.1(8)
C9 C10 C11 103.1(5)
N1 C11 C16 109.7(5)
N1 C11 C10 102.4(5)
C16 C11 C10 111.0(5)
C13 C12 C8 113.7(10)
C13 C12 C13A 13.3(13)
C8 C12 C13A 101.8(9)
C14 C13 C12 106.1(15)
C13 C14 C15 111.1(17)
C14 C15 C9 115.2(15)
C14A C13A C12 115.5(15)
C13A C14A C15A 108.0(16)
C9 C15A C14A 111.5(14)
O2 C16 N2 121.7(5)
O2 C16 C11 122.1(5)
N2 C16 C11 116.2(5)
N2 C17 C21 113.8(6)
N2 C17 C18 102.8(5)
C21 C17 C18 111.5(5)
C24 C18 C24A 14.7(14)
C24 C18 C17 123.0(10)
C24A C18 C17 110.1(9)
C24 C18 C19 116.4(12)
C24A C18 C19 117.2(12)
C17 C18 C19 102.4(5)
C20 C19 C18 103.3(4)
N2 C20 C25 112.0(5)
N2 C20 C19 104.1(5)
C25 C20 C19 112.0(5)
C22A C21 C22 13.0(10)
C22A C21 C17 113.7(14)
C22 C21 C17 108.4(13)
C23 C22 C21 116.8(14)
C22 C23 C24 113.7(17)
C18 C24 C23 105.2(14)
C23A C22A C21 106.6(12)
C22A C23A C24A 106.4(17)
C23A C24A C18 120.9(14)
O3 C25 N3 121.0(6)
O3 C25 C20 120.3(5)
N3 C25 C20 118.6(6)
N3 C26 C27 105.5(6)
N3 C26 C30 104.2(10)
C27 C26 C30 114.0(16)
N3 C26 C30A 112.4(10)
C27 C26 C30A 119.3(15)
C30 C26 C30A 13(2)
C26 C27 C33 124.2(10)
C26 C27 C28 101.1(5)
C33 C27 C28 106.3(12)
C26 C27 C33A 107.6(10)
C33 C27 C33A 18.5(18)
C28 C27 C33A 121.1(12)
C27 C28 C29 106.0(5)
C34 C29 N3 111.6(4)
C34 C29 C28 113.6(4)
N3 C29 C28 100.0(6)
C26 C30 C31 108.9(19)
C30 C31 C32 107.0(15)
C33 C32 C31 101.8(14)
C27 C33 C32 113.6(14)
C31A C30A C26 109(2)
C30A C31A C32A 102.0(17)
C33A C32A C31A 105.5(15)
C32A C33A C27 112.8(13)
O4 C34 N4 120.4(6)
O4 C34 C29 120.8(6)
N4 C34 C29 118.6(5)
N4 C35 C39 112.9(4)
N4 C35 C36 100.7(4)
C39 C35 C36 112.7(6)
C37 C36 C42 114.6(6)
C37 C36 C35 103.7(4)
C42 C36 C35 115.1(5)
C36 C37 C38 102.8(5)
N4 C38 C43 111.1(5)
N4 C38 C37 103.8(4)
C43 C38 C37 111.5(5)
C40 C39 C35 113.9(10)
C40 C39 C40A 7.3(18)
C35 C39 C40A 108.9(9)
C39 C40 C41 113.8(18)
C40 C41 C42 110.0(18)
C41A C40A C39 115.4(18)
C40A C41A C42 109.3(19)
C41A C42 C36 116.7(9)
C41A C42 C41 10.3(16)
C36 C42 C41 107.0(9)
O5 C43 N5 119.2(4)
O5 C43 C38 121.5(4)
N5 C43 C38 119.3(4)
N5 C44 C45 102.4(3)
N5 C44 C48 111.3(4)
C45 C44 C48 113.3(4)
C51 C45 C46 115.8(5)
C51 C45 C44 114.5(4)
C46 C45 C44 101.4(4)
C45 C46 C47 102.9(4)
N5 C47 C46 103.2(4)
N5 C47 C52 111.5(4)
C46 C47 C52 109.2(4)
C49 C48 C44 112.5(5)
C50 C49 C48 111.1(5)
C49 C50 C51 112.4(5)
C45 C51 C50 112.7(5)
O6 C52 N6 121.4(5)
O6 C52 C47 120.1(4)
N6 C52 C47 118.4(5)
N6 C53 C57 113.2(4)
N6 C53 C54 101.3(5)
C57 C53 C54 112.7(4)
C55 C54 C53 102.0(4)
C55 C54 C60 118.4(5)
C53 C54 C60 112.7(6)
C56 C55 C54 103.1(4)
N6 C56 C55 104.0(5)
N6 C56 C61 111.1(4)
C55 C56 C61 111.7(5)
C58 C57 C53 112.2(5)
C57 C58 C59 112.6(7)
C60 C59 C58 111.4(5)
C59 C60 C54 112.1(5)
O7 C61 N7A 100.2(12)
O7 C61 O7A 37.1(8)
N7A C61 O7A 113.2(12)
O7 C61 N7 127.0(12)
N7A C61 N7 27.0(9)
O7A C61 N7 130.9(11)
O7 C61 C56 124.6(11)
N7A C61 C56 128.1(11)
O7A C61 C56 118.4(9)
N7 C61 C56 105.0(8)

loop_
_geom_bond_atom_site_label_1
_geom_bond_atom_site_label_2
_geom_bond_distance
Br1 C1 1.913(6)
N1 C7 1.330(8)
N1 C8 1.470(8)
N1 C11 1.487(7)
N2 C16 1.346(7)
N2 C17 1.457(7)
N2 C20 1.460(7)
N3 C25 1.329(7)
N3 C26 1.458(8)
N3 C29 1.512(8)
N4 C34 1.312(8)
N4 C35 1.462(6)
N4 C38 1.480(7)
N5 C43 1.344(5)
N5 C47 1.462(5)
N5 C44 1.466(6)
N6 C52 1.339(6)
N6 C53 1.469(7)
N6 C56 1.471(7)
O1 C7 1.247(7)
O2 C16 1.200(7)
O3 C25 1.265(8)
O4 C34 1.241(6)
O5 C43 1.252(6)
O6 C52 1.246(6)
C1 C2 1.316(9)
C1 C6 1.361(8)
C2 C3 1.429(8)
C3 C4 1.380(7)
C4 C5 1.381(7)
C4 C7 1.498(8)
C5 C6 1.374(7)
C8 C12 1.541(9)
C8 C9 1.546(9)
C9 C15A 1.418(19)
C9 C10 1.527(8)
C9 C15 1.665(19)
C10 C11 1.558(10)
C11 C16 1.525(8)
C12 C13 1.48(2)
C12 C13A 1.66(2)
C13 C14 1.46(3)
C14 C15 1.47(2)
C13A C14A 1.54(3)
C14A C15A 1.55(2)
C17 C21 1.529(10)
C17 C18 1.536(9)
C18 C24 1.495(12)
C18 C24A 1.522(12)
C18 C19 1.541(8)
C19 C20 1.534(7)
C20 C25 1.487(9)
C21 C22A 1.508(12)
C21 C22 1.521(12)
C22 C23 1.495(12)
C23 C24 1.505(13)
C22A C23A 1.494(12)
C23A C24A 1.515(13)
C26 C27 1.462(9)
C26 C30 1.55(3)
C26 C30A 1.65(3)
C27 C33 1.46(2)
C27 C28 1.515(10)
C27 C33A 1.67(2)
C28 C29 1.535(8)
C29 C34 1.510(8)
C30 C31 1.63(3)
C31 C32 1.82(2)
C32 C33 1.57(3)
C30A C31A 1.50(2)
C31A C32A 1.58(2)
C32A C33A 1.56(2)
C35 C39 1.515(7)
C35 C36 1.577(9)
C36 C37 1.510(7)
C36 C42 1.576(8)
C37 C38 1.577(9)
C38 C43 1.496(6)
C39 C40 1.429(18)
C39 C40A 1.763(18)
C40 C41 1.47(3)
C41 C42 1.67(2)
C40A C41A 1.44(3)
C41A C42 1.46(2)
C44 C45 1.539(7)
C44 C48 1.545(8)
C45 C51 1.520(7)
C45 C46 1.529(8)
C46 C47 1.535(7)
C47 C52 1.541(8)
C48 C49 1.498(7)
C49 C50 1.483(8)
C50 C51 1.560(9)
C53 C57 1.516(7)
C53 C54 1.547(8)
C54 C55 1.539(9)
C54 C60 1.576(9)
C55 C56 1.521(8)
C56 C61 1.524(8)
C57 C58 1.467(9)
C58 C59 1.508(10)
C59 C60 1.479(10)
C61 O7 1.116(15)
C61 N7A 1.20(2)
C61 O7A 1.363(15)
C61 N7 1.49(2)

loop_
_platon_squeeze_void_nr
_platon_squeeze_void_average_x
_platon_squeeze_void_average_y
_platon_squeeze_void_average_z
_platon_squeeze_void_volume
_platon_squeeze_void_count_electrons
_platon_squeeze_void_content
1 -0.008 -0.003 0.605 823 250 ' '
2 0.524 0.204 0.395 823 248 ' '
